data_7223877
loop_
_publ_author_name
'Zeidan, T. A.'
'Trotta, J. T.'
'Tilak, P. A.'
'Oliveira, M. A.'
'Chiarella, R. A.'
'Foxman, B. M.'
'Almarsson, \"O.'
'Hickey, M. B.'

_publ_section_title
;
 An unprecedented case of dodecamorphism: the twelfth polymorph of
 aripiprazole formed by seeding with its active metabolite
;
_journal_issue 9
_journal_name_full CrystEngComm
_journal_page_first 1486
_journal_paper_doi 10.1039/C5CE02467F
_journal_volume 18
_journal_year 2016
_chemical_formula_moiety 'C23 H27 Cl N3 O2 0.5(C3 H8 O)'
_chemical_formula_sum 'C24.5 H30.5 Cl2 N3 O2.5'
_chemical_formula_weight 477.92
_chemical_name_common
'aripiprazole 1-propanol solvate; 7-(4-(4-(2,3-dichlorophenyl)-1-piperazinyl)butoxy)-3,4-dihydrocarbostyril 1-propanol solvate'
_chemical_name_systematic
'7-(4-(4-(2,3-dichlorophenyl)-1-piperazinyl)butoxy)-3,4-dihydroquinolin-2(1H)-one 1-propanol solvate'
_space_group_IT_number 2
_symmetry_cell_setting triclinic
_symmetry_Int_Tables_number 2
_symmetry_space_group_name_Hall '-P 1'
_symmetry_space_group_name_H-M 'P -1'
_atom_sites_solution_hydrogens geom
_atom_sites_solution_primary direct
_atom_sites_solution_secondary difmap
_audit_creation_method SHELXL-97
_audit_update_record
;
2015-09-03 deposited with the CCDC.
2016-01-13 downloaded from the CCDC.
;
_cell_angle_alpha 83.8630(10)
_cell_angle_beta 78.1910(10)
_cell_angle_gamma 73.5760(10)
_cell_formula_units_Z 2
_cell_length_a 7.7282(6)
_cell_length_b 10.7005(8)
_cell_length_c 15.4954(12)
_cell_measurement_reflns_used 6292
_cell_measurement_temperature 173(2)
_cell_measurement_theta_max 25.14
_cell_measurement_theta_min 2.34
_cell_volume 1201.46(16)
_computing_cell_refinement 'APEX2 (BRUKER, V2010.11-3, 2010)'
_computing_data_collection 'COSMO (BRUKER, V1.61, 2009)'
_computing_data_reduction 'SAINT (BRUKER, V7.68A, 2010)'
_computing_molecular_graphics 'SHELXTL (Sheldrick, Acta Cryst. A64 2008, 112-122)'
_computing_publication_material 'SHELXTL (Sheldrick, Acta Cryst. A64 2008, 112-122)'
_computing_structure_refinement 'SHELXL (Sheldrick, Acta Cryst. A64 2008, 112-122)'
_computing_structure_solution 'SHELXS (Sheldrick, Acta Cryst. A64 2008, 112-122)'
_diffrn_ambient_temperature 173(2)
_diffrn_detector_area_resol_mean 836.6
_diffrn_measured_fraction_theta_full 0.996
_diffrn_measured_fraction_theta_max 0.996
_diffrn_measurement_device_type 'Bruker APEX-II CCD'
_diffrn_measurement_method '\w,and/f 0.5 deg'
_diffrn_radiation_monochromator graphite
_diffrn_radiation_probe x-ray
_diffrn_radiation_type MoK\a
_diffrn_radiation_wavelength 0.71073
_diffrn_reflns_av_R_equivalents 0.0359
_diffrn_reflns_av_sigmaI/netI 0.0348
_diffrn_reflns_limit_h_max 9
_diffrn_reflns_limit_h_min -9
_diffrn_reflns_limit_k_max 12
_diffrn_reflns_limit_k_min -12
_diffrn_reflns_limit_l_max 18
_diffrn_reflns_limit_l_min -18
_diffrn_reflns_number 15967
_diffrn_reflns_theta_full 25.18
_diffrn_reflns_theta_max 25.18
_diffrn_reflns_theta_min 1.99
_diffrn_source 'fine-focus sealed tube'
_diffrn_standards_number 0
_exptl_absorpt_coefficient_mu 0.299
_exptl_absorpt_correction_T_max 0.9911
_exptl_absorpt_correction_T_min 0.9000
_exptl_absorpt_correction_type multi-scan
_exptl_absorpt_process_details SADABS
_exptl_crystal_colour colourless
_exptl_crystal_density_diffrn 1.321
_exptl_crystal_density_method 'not measured'
_exptl_crystal_description plate
_exptl_crystal_F_000 505
_exptl_crystal_recrystallization_method 'Re-crystallisation from solvent: 1-propanol'
_exptl_crystal_size_max 0.36
_exptl_crystal_size_mid 0.22
_exptl_crystal_size_min 0.03
_refine_diff_density_max 0.335
_refine_diff_density_min -0.330
_refine_diff_density_rms 0.045
_refine_ls_extinction_method none
_refine_ls_goodness_of_fit_ref 1.034
_refine_ls_hydrogen_treatment constr
_refine_ls_matrix_type full
_refine_ls_number_parameters 287
_refine_ls_number_reflns 4306
_refine_ls_number_restraints 0
_refine_ls_restrained_S_all 1.034
_refine_ls_R_factor_all 0.0611
_refine_ls_R_factor_gt 0.0411
_refine_ls_shift/su_max 0.000
_refine_ls_shift/su_mean 0.000
_refine_ls_structure_factor_coef Fsqd
_refine_ls_weighting_details 'calc w=1/[\s^2^(Fo^2^)+(0.0474P)^2^+0.4800P] where P=(Fo^2^+2Fc^2^)/3'
_refine_ls_weighting_scheme calc
_refine_ls_wR_factor_gt 0.0972
_refine_ls_wR_factor_ref 0.1099
_reflns_number_gt 3185
_reflns_number_total 4306
_reflns_threshold_expression >2sigma(I)
_cod_data_source_file c5ce02467f2.cif
_cod_data_source_block alxs0102
_cod_depositor_comments
;
The following automatic conversions were performed:

'_exptl_absorpt_correction_type' value 'Multi-scan' changed to
'multi-scan' according to
/usr/data/users/saulius/crontab/automatic-downloads/rss-feeds/RSC/lib/dictionaries/cif_core.dic
dictionary named 'cif_core.dic' version 2.4.2 from 2011-04-26.

Automatic conversion script
Id: cif_fix_values 4268 2015-11-12 08:31:59Z antanas 

 Adding full bibliography for 7223876--7223877.cif.
;
_cod_original_formula_sum 'C24.50 H30.50 Cl2 N3 O2.50'
_cod_database_code 7223877

loop_
_symmetry_equiv_pos_as_xyz
'x, y, z'
'-x, -y, -z'

loop_
_atom_site_label
_atom_site_type_symbol
_atom_site_fract_x
_atom_site_fract_y
_atom_site_fract_z
_atom_site_U_iso_or_equiv
_atom_site_adp_type
_atom_site_occupancy
_atom_site_symmetry_multiplicity
_atom_site_calc_flag
_atom_site_refinement_flags
Cl1 Cl -0.24693(8) -0.10727(6) 0.39535(5) 0.0524(2) Uani 1 1 d .
Cl2 Cl -0.23760(7) 0.17440(6) 0.32027(4) 0.04507(19) Uani 1 1 d .
O17 O 0.4904(2) 0.95341(14) 0.12205(10) 0.0400(4) Uani 1 1 d .
O28 O 0.6899(2) 1.55112(14) 0.02114(10) 0.0392(4) Uani 1 1 d .
N1 N 0.1882(2) 0.49004(16) 0.28705(11) 0.0303(4) Uani 1 1 d .
N4 N 0.1193(2) 0.23720(16) 0.31288(11) 0.0291(4) Uani 1 1 d .
N24 N 0.6582(2) 1.34650(16) 0.03346(11) 0.0295(4) Uani 1 1 d .
H24A H 0.5659 1.3722 0.0048 0.035 Uiso 1 1 calc R
C2 C 0.0045(3) 0.4740(2) 0.32116(15) 0.0347(5) Uani 1 1 d .
H2A H -0.0606 0.4802 0.2715 0.042 Uiso 1 1 calc R
H2B H -0.0658 0.5450 0.3608 0.042 Uiso 1 1 calc R
C3 C 0.0141(3) 0.3436(2) 0.37126(14) 0.0328(5) Uani 1 1 d .
H3A H 0.0740 0.3388 0.4227 0.039 Uiso 1 1 calc R
H3B H -0.1115 0.3344 0.3934 0.039 Uiso 1 1 calc R
C5 C 0.3031(3) 0.2529(2) 0.28104(15) 0.0325(5) Uani 1 1 d .
H5A H 0.3757 0.1814 0.2422 0.039 Uiso 1 1 calc R
H5B H 0.3651 0.2479 0.3317 0.039 Uiso 1 1 calc R
C6 C 0.2937(3) 0.3825(2) 0.23055(15) 0.0336(5) Uani 1 1 d .
H6A H 0.4194 0.3915 0.2087 0.040 Uiso 1 1 calc R
H6B H 0.2350 0.3862 0.1789 0.040 Uiso 1 1 calc R
C7 C 0.1130(3) 0.11087(19) 0.34836(13) 0.0287(5) Uani 1 1 d .
C8 C -0.0465(3) 0.0701(2) 0.35480(14) 0.0306(5) Uani 1 1 d .
C9 C -0.0513(3) -0.0555(2) 0.38798(14) 0.0338(5) Uani 1 1 d .
C10 C 0.1000(3) -0.1420(2) 0.41449(15) 0.0378(5) Uani 1 1 d .
H10 H 0.0958 -0.2273 0.4373 0.045 Uiso 1 1 calc R
C11 C 0.2569(3) -0.1028(2) 0.40739(15) 0.0385(5) Uani 1 1 d .
H11 H 0.3625 -0.1620 0.4249 0.046 Uiso 1 1 calc R
C12 C 0.2632(3) 0.0210(2) 0.37527(14) 0.0344(5) Uani 1 1 d .
H12 H 0.3735 0.0457 0.3714 0.041 Uiso 1 1 calc R
C13 C 0.1796(3) 0.6170(2) 0.23976(15) 0.0343(5) Uani 1 1 d .
H13A H 0.0851 0.6851 0.2748 0.041 Uiso 1 1 calc R
H13B H 0.1411 0.6162 0.1827 0.041 Uiso 1 1 calc R
C14 C 0.3614(3) 0.6523(2) 0.22224(16) 0.0380(5) Uani 1 1 d .
H14A H 0.4049 0.6468 0.2787 0.046 Uiso 1 1 calc R
H14B H 0.4537 0.5884 0.1831 0.046 Uiso 1 1 calc R
C15 C 0.3443(3) 0.7883(2) 0.17964(15) 0.0359(5) Uani 1 1 d .
H15A H 0.3024 0.7932 0.1228 0.043 Uiso 1 1 calc R
H15B H 0.2504 0.8518 0.2184 0.043 Uiso 1 1 calc R
C16 C 0.5230(3) 0.8250(2) 0.16326(15) 0.0383(6) Uani 1 1 d .
H16A H 0.5649 0.8237 0.2197 0.046 Uiso 1 1 calc R
H16B H 0.6187 0.7627 0.1243 0.046 Uiso 1 1 calc R
C18 C 0.6281(3) 1.0144(2) 0.10864(14) 0.0322(5) Uani 1 1 d .
C19 C 0.5819(3) 1.1421(2) 0.07583(13) 0.0293(5) Uani 1 1 d .
H19A H 0.4640 1.1800 0.0611 0.035 Uiso 1 1 calc R
C20 C 0.7079(3) 1.21477(19) 0.06448(13) 0.0276(5) Uani 1 1 d .
C21 C 0.8831(3) 1.1614(2) 0.08325(15) 0.0368(5) Uani 1 1 d .
C22 C 0.9263(3) 1.0331(2) 0.11417(17) 0.0473(6) Uani 1 1 d .
H22A H 1.0459 0.9941 0.1266 0.057 Uiso 1 1 calc R
C23 C 0.8014(3) 0.9582(2) 0.12794(16) 0.0430(6) Uani 1 1 d .
H23A H 0.8344 0.8701 0.1502 0.052 Uiso 1 1 calc R
C25 C 0.7438(3) 1.4354(2) 0.04521(14) 0.0303(5) Uani 1 1 d .
C26 C 0.9035(3) 1.3856(2) 0.09166(16) 0.0391(6) Uani 1 1 d .
H26A H 0.8584 1.3892 0.1562 0.047 Uiso 1 1 calc R
H26B H 0.9863 1.4434 0.0748 0.047 Uiso 1 1 calc R
C27 C 1.0112(3) 1.2469(2) 0.07017(18) 0.0476(6) Uani 1 1 d .
H27A H 1.0771 1.2453 0.0082 0.057 Uiso 1 1 calc R
H27B H 1.1031 1.2138 0.1090 0.057 Uiso 1 1 calc R
O1S O 0.2755(4) 0.5255(3) 0.4521(2) 0.0487(8) Uiso 0.50 1 d P
H1SA H 0.2181 0.4936 0.4226 0.073 Uiso 0.50 1 d PR
C3S C 0.5094(8) 0.4631(6) 0.5382(3) 0.0566(14) Uiso 0.50 1 d P
H3SA H 0.6137 0.4063 0.5598 0.068 Uiso 0.50 1 d PR
H3SB H 0.4616 0.5498 0.5589 0.068 Uiso 0.50 1 d PR
C2SA C 0.4150(10) 0.4176(7) 0.4934(5) 0.060(2) Uiso 0.50 1 d P
H2SA H 0.4992 0.3683 0.4466 0.071 Uiso 0.50 1 d PR
H2SB H 0.3530 0.3601 0.5308 0.071 Uiso 0.50 1 d PR
C2SB C 0.4336(8) 0.4271(6) 0.4639(4) 0.0426(16) Uiso 0.50 1 d P
H2SC H 0.5239 0.4233 0.4108 0.051 Uiso 0.50 1 d PR
H2SD H 0.4096 0.3432 0.4769 0.051 Uiso 0.50 1 d PR

loop_
_atom_site_aniso_label
_atom_site_aniso_U_11
_atom_site_aniso_U_22
_atom_site_aniso_U_33
_atom_site_aniso_U_23
_atom_site_aniso_U_13
_atom_site_aniso_U_12
Cl1 0.0455(4) 0.0470(4) 0.0717(5) -0.0016(3) -0.0057(3) -0.0280(3)
Cl2 0.0287(3) 0.0377(3) 0.0696(4) -0.0018(3) -0.0133(3) -0.0074(2)
O17 0.0495(10) 0.0255(8) 0.0494(10) 0.0096(7) -0.0143(8) -0.0173(7)
O28 0.0384(9) 0.0302(9) 0.0548(10) 0.0065(7) -0.0156(8) -0.0166(7)
N1 0.0301(9) 0.0231(9) 0.0359(10) -0.0010(8) -0.0032(8) -0.0066(7)
N4 0.0258(9) 0.0227(9) 0.0368(10) -0.0031(8) -0.0011(8) -0.0058(7)
N24 0.0321(9) 0.0286(9) 0.0311(10) 0.0047(8) -0.0117(8) -0.0116(8)
C2 0.0300(11) 0.0267(12) 0.0453(14) -0.0046(10) -0.0036(10) -0.0056(9)
C3 0.0281(11) 0.0298(12) 0.0390(13) -0.0059(10) 0.0003(9) -0.0084(9)
C5 0.0245(11) 0.0270(11) 0.0425(13) -0.0028(10) 0.0006(9) -0.0060(9)
C6 0.0308(11) 0.0282(12) 0.0392(13) -0.0021(10) 0.0015(10) -0.0092(9)
C7 0.0301(11) 0.0264(11) 0.0283(11) -0.0044(9) -0.0008(9) -0.0079(9)
C8 0.0276(11) 0.0290(12) 0.0331(12) -0.0055(9) -0.0025(9) -0.0051(9)
C9 0.0361(12) 0.0345(12) 0.0338(12) -0.0053(10) 0.0007(10) -0.0178(10)
C10 0.0489(14) 0.0259(12) 0.0363(13) 0.0030(10) -0.0045(11) -0.0107(11)
C11 0.0385(13) 0.0309(12) 0.0431(14) 0.0049(10) -0.0098(11) -0.0053(10)
C12 0.0307(12) 0.0314(12) 0.0415(14) 0.0022(10) -0.0080(10) -0.0092(10)
C13 0.0404(13) 0.0251(11) 0.0373(13) 0.0008(10) -0.0085(10) -0.0084(10)
C14 0.0416(13) 0.0271(12) 0.0431(14) 0.0028(10) -0.0028(11) -0.0110(10)
C15 0.0468(14) 0.0273(12) 0.0340(12) 0.0021(10) -0.0082(10) -0.0116(10)
C16 0.0499(14) 0.0228(11) 0.0407(14) 0.0044(10) -0.0054(11) -0.0114(10)
C18 0.0413(13) 0.0271(12) 0.0305(12) -0.0009(9) -0.0062(10) -0.0134(10)
C19 0.0329(11) 0.0288(12) 0.0280(11) 0.0021(9) -0.0095(9) -0.0097(9)
C20 0.0344(11) 0.0246(11) 0.0237(11) 0.0002(9) -0.0040(9) -0.0090(9)
C21 0.0314(12) 0.0334(13) 0.0448(14) 0.0015(10) -0.0075(10) -0.0082(10)
C22 0.0358(13) 0.0378(14) 0.0652(17) 0.0037(12) -0.0142(12) -0.0036(11)
C23 0.0468(14) 0.0267(12) 0.0524(15) 0.0045(11) -0.0126(12) -0.0046(11)
C25 0.0329(11) 0.0297(12) 0.0305(12) 0.0019(9) -0.0048(9) -0.0139(10)
C26 0.0411(13) 0.0397(13) 0.0439(14) 0.0072(11) -0.0145(11) -0.0214(11)
C27 0.0336(13) 0.0452(15) 0.0659(17) 0.0089(13) -0.0157(12) -0.0133(11)

loop_
_atom_type_symbol
_atom_type_description
_atom_type_scat_dispersion_real
_atom_type_scat_dispersion_imag
_atom_type_scat_source
C C 0.0033 0.0016 'International Tables Vol C Tables 4.2.6.8 and 6.1.1.4'
H H 0.0000 0.0000 'International Tables Vol C Tables 4.2.6.8 and 6.1.1.4'
N N 0.0061 0.0033 'International Tables Vol C Tables 4.2.6.8 and 6.1.1.4'
O O 0.0106 0.0060 'International Tables Vol C Tables 4.2.6.8 and 6.1.1.4'
Cl Cl 0.1484 0.1585 'International Tables Vol C Tables 4.2.6.8 and 6.1.1.4'

loop_
_geom_angle_atom_site_label_1
_geom_angle_atom_site_label_2
_geom_angle_atom_site_label_3
_geom_angle
_geom_angle_site_symmetry_1
_geom_angle_site_symmetry_3
C18 O17 C16 118.19(17) . .
C2 N1 C13 111.15(16) . .
C2 N1 C6 109.24(16) . .
C13 N1 C6 111.58(16) . .
C7 N4 C5 114.88(16) . .
C7 N4 C3 114.75(16) . .
C5 N4 C3 108.74(15) . .
C25 N24 C20 123.82(18) . .
C25 N24 H24A 118.1 . .
C20 N24 H24A 118.1 . .
N1 C2 C3 110.96(17) . .
N1 C2 H2A 109.4 . .
C3 C2 H2A 109.4 . .
N1 C2 H2B 109.4 . .
C3 C2 H2B 109.4 . .
H2A C2 H2B 108.0 . .
N4 C3 C2 109.88(17) . .
N4 C3 H3A 109.7 . .
C2 C3 H3A 109.7 . .
N4 C3 H3B 109.7 . .
C2 C3 H3B 109.7 . .
H3A C3 H3B 108.2 . .
N4 C5 C6 110.29(17) . .
N4 C5 H5A 109.6 . .
C6 C5 H5A 109.6 . .
N4 C5 H5B 109.6 . .
C6 C5 H5B 109.6 . .
H5A C5 H5B 108.1 . .
N1 C6 C5 110.61(17) . .
N1 C6 H6A 109.5 . .
C5 C6 H6A 109.5 . .
N1 C6 H6B 109.5 . .
C5 C6 H6B 109.5 . .
H6A C6 H6B 108.1 . .
C12 C7 C8 117.18(19) . .
C12 C7 N4 122.42(18) . .
C8 C7 N4 120.37(18) . .
C9 C8 C7 120.35(19) . .
C9 C8 Cl2 119.49(16) . .
C7 C8 Cl2 120.15(16) . .
C10 C9 C8 120.96(19) . .
C10 C9 Cl1 118.31(17) . .
C8 C9 Cl1 120.72(17) . .
C11 C10 C9 118.8(2) . .
C11 C10 H10 120.6 . .
C9 C10 H10 120.6 . .
C10 C11 C12 120.9(2) . .
C10 C11 H11 119.6 . .
C12 C11 H11 119.6 . .
C11 C12 C7 121.8(2) . .
C11 C12 H12 119.1 . .
C7 C12 H12 119.1 . .
N1 C13 C14 113.13(17) . .
N1 C13 H13A 109.0 . .
C14 C13 H13A 109.0 . .
N1 C13 H13B 109.0 . .
C14 C13 H13B 109.0 . .
H13A C13 H13B 107.8 . .
C15 C14 C13 111.83(18) . .
C15 C14 H14A 109.2 . .
C13 C14 H14A 109.2 . .
C15 C14 H14B 109.2 . .
C13 C14 H14B 109.2 . .
H14A C14 H14B 107.9 . .
C16 C15 C14 112.26(18) . .
C16 C15 H15A 109.2 . .
C14 C15 H15A 109.2 . .
C16 C15 H15B 109.2 . .
C14 C15 H15B 109.2 . .
H15A C15 H15B 107.9 . .
O17 C16 C15 107.03(18) . .
O17 C16 H16A 110.3 . .
C15 C16 H16A 110.3 . .
O17 C16 H16B 110.3 . .
C15 C16 H16B 110.3 . .
H16A C16 H16B 108.6 . .
O17 C18 C19 115.12(19) . .
O17 C18 C23 124.74(19) . .
C19 C18 C23 120.1(2) . .
C18 C19 C20 119.7(2) . .
C18 C19 H19A 120.1 . .
C20 C19 H19A 120.1 . .
C19 C20 C21 121.61(19) . .
C19 C20 N24 119.53(18) . .
C21 C20 N24 118.86(18) . .
C22 C21 C20 117.3(2) . .
C22 C21 C27 124.2(2) . .
C20 C21 C27 118.44(19) . .
C21 C22 C23 122.4(2) . .
C21 C22 H22A 118.8 . .
C23 C22 H22A 118.8 . .
C18 C23 C22 118.8(2) . .
C18 C23 H23A 120.6 . .
C22 C23 H23A 120.6 . .
O28 C25 N24 121.71(19) . .
O28 C25 C26 122.40(18) . .
N24 C25 C26 115.86(18) . .
C25 C26 C27 112.80(19) . .
C25 C26 H26A 109.0 . .
C27 C26 H26A 109.0 . .
C25 C26 H26B 109.0 . .
C27 C26 H26B 109.0 . .
H26A C26 H26B 107.8 . .
C21 C27 C26 109.77(19) . .
C21 C27 H27A 109.7 . .
C26 C27 H27A 109.7 . .
C21 C27 H27B 109.7 . .
C26 C27 H27B 109.7 . .
H27A C27 H27B 108.2 . .
C2SB O1S H1SA 106.5 . .
C2SA O1S H1SA 110.8 . .
C2SB C3S C2SB 124.0(4) 2_666 .
C2SA C3S C2SA 123.8(5) . 2_666
C2SB C3S C2SA 109.0(4) . 2_666
C2SA C3S H3SA 120.8 . .
C3S C3S H3SA 132.8 2_666 .
C2SB C3S H3SA 94.8 2_666 .
C2SB C3S H3SA 122.2 . .
C2SA C3S H3SA 99.4 2_666 .
C2SA C3S H3SB 119.7 . .
C2SB C3S H3SB 118.7 . .
H3SA C3S H3SB 118.6 . .
C3S C2SA O1S 112.8(6) . .
C3S C2SA H2SA 108.3 . .
O1S C2SA H2SA 108.0 . .
C3S C2SA H2SB 110.2 . .
O1S C2SA H2SB 109.4 . .
H2SA C2SA H2SB 108.0 . .
O1S C2SA H2SD 107.3 . .
C3S C2SA H2SD 143.2 2_666 .
O1S C2SB C3S 108.3(5) . .
C3S C2SB H2SA 118.9 2_666 .
O1S C2SB H2SA 145.3 . .
C3S C2SB H2SA 106.1 . .
C3S C2SB H2SB 131.7 2_666 .
O1S C2SB H2SC 108.9 . .
C3S C2SB H2SC 108.3 . .
H2SA C2SB H2SC 54.6 . .
O1S C2SB H2SD 112.0 . .
C3S C2SB H2SD 110.6 . .
H2SC C2SB H2SD 108.7 . .

loop_
_geom_bond_atom_site_label_1
_geom_bond_atom_site_label_2
_geom_bond_distance
Cl1 C9 1.731(2)
Cl2 C8 1.725(2)
O17 C18 1.369(2)
O17 C16 1.429(2)
O28 C25 1.232(2)
N1 C2 1.461(2)
N1 C13 1.464(3)
N1 C6 1.466(3)
N4 C7 1.414(3)
N4 C5 1.456(2)
N4 C3 1.474(3)
N24 C25 1.349(3)
N24 C20 1.411(3)
N24 H24A 0.8800
C2 C3 1.512(3)
C2 H2A 0.9900
C2 H2B 0.9900
C3 H3A 0.9900
C3 H3B 0.9900
C5 C6 1.508(3)
C5 H5A 0.9900
C5 H5B 0.9900
C6 H6A 0.9900
C6 H6B 0.9900
C7 C12 1.388(3)
C7 C8 1.401(3)
C8 C9 1.394(3)
C9 C10 1.377(3)
C10 C11 1.371(3)
C10 H10 0.9500
C11 C12 1.375(3)
C11 H11 0.9500
C12 H12 0.9500
C13 C14 1.520(3)
C13 H13A 0.9900
C13 H13B 0.9900
C14 C15 1.515(3)
C14 H14A 0.9900
C14 H14B 0.9900
C15 C16 1.506(3)
C15 H15A 0.9900
C15 H15B 0.9900
C16 H16A 0.9900
C16 H16B 0.9900
C18 C19 1.380(3)
C18 C23 1.384(3)
C19 C20 1.383(3)
C19 H19A 0.9500
C20 C21 1.390(3)
C21 C22 1.376(3)
C21 C27 1.500(3)
C22 C23 1.391(3)
C22 H22A 0.9500
C23 H23A 0.9500
C25 C26 1.495(3)
C26 C27 1.517(3)
C26 H26A 0.9900
C26 H26B 0.9900
C27 H27A 0.9900
C27 H27B 0.9900
O1S C2SB 1.399(7)
O1S C2SA 1.524(8)
O1S H1SA 0.8501
C3S C2SA 1.316(8)
C3S C2SB 1.521(8)
C3S H3SA 0.9599
C3S H3SB 0.9600
C2SA H2SA 0.9601
C2SA H2SB 0.9600
C2SA H2SD 0.8763
C2SB H2SA 0.7246
C2SB H2SC 0.9601
C2SB H2SD 0.9600

loop_
_geom_hbond_atom_site_label_D
_geom_hbond_atom_site_label_H
_geom_hbond_atom_site_label_A
_geom_hbond_distance_DH
_geom_hbond_distance_HA
_geom_hbond_distance_DA
_geom_hbond_angle_DHA
_geom_hbond_site_symmetry_A
N24 H24A O28 0.88 2.02 2.867(2) 161.1 2_685
O1S H1SA N1 0.85 2.17 2.863(4) 139.1 .

loop_
_geom_torsion_atom_site_label_1
_geom_torsion_atom_site_label_2
_geom_torsion_atom_site_label_3
_geom_torsion_atom_site_label_4
_geom_torsion
_geom_torsion_site_symmetry_1
_geom_torsion_site_symmetry_4
C13 N1 C2 C3 -179.05(18) . .
C6 N1 C2 C3 57.4(2) . .
C7 N4 C3 C2 -170.57(17) . .
C5 N4 C3 C2 59.2(2) . .
N1 C2 C3 N4 -58.9(2) . .
C7 N4 C5 C6 170.02(17) . .
C3 N4 C5 C6 -59.8(2) . .
C2 N1 C6 C5 -57.6(2) . .
C13 N1 C6 C5 179.14(17) . .
N4 C5 C6 N1 59.8(2) . .
C5 N4 C7 C12 18.4(3) . .
C3 N4 C7 C12 -108.8(2) . .
C5 N4 C7 C8 -159.38(19) . .
C3 N4 C7 C8 73.5(2) . .
C12 C7 C8 C9 0.7(3) . .
N4 C7 C8 C9 178.58(19) . .
C12 C7 C8 Cl2 -178.43(16) . .
N4 C7 C8 Cl2 -0.5(3) . .
C7 C8 C9 C10 -0.4(3) . .
Cl2 C8 C9 C10 178.72(17) . .
C7 C8 C9 Cl1 -179.46(16) . .
Cl2 C8 C9 Cl1 -0.3(3) . .
C8 C9 C10 C11 -0.3(3) . .
Cl1 C9 C10 C11 178.79(17) . .
C9 C10 C11 C12 0.7(3) . .
C10 C11 C12 C7 -0.4(3) . .
C8 C7 C12 C11 -0.3(3) . .
N4 C7 C12 C11 -178.2(2) . .
C2 N1 C13 C14 166.17(18) . .
C6 N1 C13 C14 -71.6(2) . .
N1 C13 C14 C15 -175.59(18) . .
C13 C14 C15 C16 179.12(19) . .
C18 O17 C16 C15 173.36(18) . .
C14 C15 C16 O17 179.14(18) . .
C16 O17 C18 C19 -174.49(18) . .
C16 O17 C18 C23 3.5(3) . .
O17 C18 C19 C20 176.46(18) . .
C23 C18 C19 C20 -1.7(3) . .
C18 C19 C20 C21 1.6(3) . .
C18 C19 C20 N24 -178.09(18) . .
C25 N24 C20 C19 158.9(2) . .
C25 N24 C20 C21 -20.9(3) . .
C19 C20 C21 C22 -0.3(3) . .
N24 C20 C21 C22 179.4(2) . .
C19 C20 C21 C27 -179.3(2) . .
N24 C20 C21 C27 0.4(3) . .
C20 C21 C22 C23 -1.0(4) . .
C27 C21 C22 C23 178.0(2) . .
O17 C18 C23 C22 -177.5(2) . .
C19 C18 C23 C22 0.4(3) . .
C21 C22 C23 C18 0.9(4) . .
C20 N24 C25 O28 -176.09(19) . .
C20 N24 C25 C26 2.0(3) . .
O28 C25 C26 C27 -147.4(2) . .
N24 C25 C26 C27 34.5(3) . .
C22 C21 C27 C26 -144.9(2) . .
C20 C21 C27 C26 34.0(3) . .
C25 C26 C27 C21 -50.8(3) . .
C3S C3S C2SA O1S -41.6(7) 2_666 .
C2SB C3S C2SA O1S -28.4(12) 2_666 .
C2SB C3S C2SA O1S -70.5(16) . .
C2SA C3S C2SA O1S -41.6(7) 2_666 .
O1S C3S C2SA O1S -117.7(8) 2_666 .
C2SB C3S C2SA C3S 13.2(7) 2_666 2_666
C2SB C3S C2SA C3S -28.9(16) . 2_666
C2SA C3S C2SA C3S 0.001(2) 2_666 2_666
O1S C3S C2SA C3S -76.1(9) 2_666 2_666
C2SB O1S C2SA C3S 100.1(17) . .
C3S O1S C2SA C3S 36.2(6) 2_666 .
C2SB O1S C2SA C3S 63.9(14) . 2_666
C2SA O1S C2SB C3S -103.6(16) . 2_666
C2SA O1S C2SB C3S -55.8(14) . .
C3S O1S C2SB C3S 47.8(5) 2_666 .
C2SA C3S C2SB C3S 146.7(19) . 2_666
C2SB C3S C2SB C3S -0.001(2) 2_666 2_666
C2SA C3S C2SB C3S -8.2(5) 2_666 2_666
O1S C3S C2SB C3S -67.4(6) 2_666 2_666
C2SA C3S C2SB O1S 85.8(17) . .
C3S C3S C2SB O1S -60.9(6) 2_666 .
C2SB C3S C2SB O1S -60.9(6) 2_666 .
C2SA C3S C2SB O1S -69.1(6) 2_666 .
O1S C3S C2SB O1S -128.3(5) 2_666 .
